data_1506783
loop_
_publ_author_name
'Lam, Hon Wai'
'Murray, Gordon J.'
'Firth, James D.'

_publ_section_title
;
 Diastereoselective synthesis of 4-hydroxypiperidin-2-ones via
 Cu(I)-catalyzed reductive aldol cyclization.
;
_journal_issue 25
_journal_name_full 'Organic letters'
_journal_page_first 5743
_journal_page_last 5746
_journal_paper_doi 10.1021/ol052599j
_journal_volume 7
_journal_year 2005
_chemical_compound_source 'G. Murray'
_chemical_formula_moiety 'C20 H23 N1 O3'
_chemical_formula_sum 'C20 H23 N O3'
_chemical_formula_weight 325.41
_space_group_IT_number 14
_symmetry_cell_setting monoclinic
_symmetry_space_group_name_Hall '-P 2ybc'
_symmetry_space_group_name_H-M 'P 1 21/c 1'
_atom_sites_solution_hydrogens geom
_atom_sites_solution_primary direct
_audit_creation_date 05-09-22
_audit_creation_method CRYSTALS_ver_12.80
_cell_angle_alpha 90
_cell_angle_beta 97.1280(10)
_cell_angle_gamma 90
_cell_formula_units_Z 4
_cell_length_a 20.6550(3)
_cell_length_b 6.01880(10)
_cell_length_c 13.3363(2)
_cell_measurement_reflns_used 8181
_cell_measurement_temperature 150
_cell_measurement_theta_max 30
_cell_measurement_theta_min 3
_cell_volume 1645.13(4)
_computing_cell_refinement 'SAINT (Siemens ,1995)'
_computing_data_collection 'SMART (Siemens, 1993)'
_computing_data_reduction 'SAINT (Siemens ,1995)'
_computing_molecular_graphics 'CAMERON (Watkin et al., 1996)'
_computing_publication_material 'CRYSTALS (Betteridge et al., 2003)'
_computing_structure_refinement 'CRYSTALS (Betteridge et al., 2003)'
_computing_structure_solution 'SIR92 (Altomare et al., 1994)'
_diffrn_ambient_temperature 150
_diffrn_measured_fraction_theta_full 0.996
_diffrn_measured_fraction_theta_max 0.996
_diffrn_measurement_device_type 'Bruker SMART Apex CCD'
_diffrn_measurement_method '\f & \w scans'
_diffrn_radiation_monochromator graphite
_diffrn_radiation_type 'Mo K\a'
_diffrn_radiation_wavelength 0.71073
_diffrn_reflns_av_R_equivalents 0.045
_diffrn_reflns_limit_h_max 28
_diffrn_reflns_limit_h_min -29
_diffrn_reflns_limit_k_max 8
_diffrn_reflns_limit_k_min -7
_diffrn_reflns_limit_l_max 18
_diffrn_reflns_limit_l_min -18
_diffrn_reflns_number 27734
_diffrn_reflns_theta_full 30.013
_diffrn_reflns_theta_max 30.013
_diffrn_reflns_theta_min 1.987
_diffrn_standards_number 0
_exptl_absorpt_coefficient_mu 0.088
_exptl_absorpt_correction_T_max 0.98
_exptl_absorpt_correction_T_min 0.76
_exptl_absorpt_correction_type multi-scan
_exptl_absorpt_process_details 'SADABS version 2004/1'
_exptl_crystal_colour colourless
_exptl_crystal_density_diffrn 1.314
_exptl_crystal_description block
_exptl_crystal_F_000 696
_exptl_crystal_recrystallization_method 'Recrystallisation by evaporation of methanol and hexane solution'
_exptl_crystal_size_max 0.39
_exptl_crystal_size_mid 0.28
_exptl_crystal_size_min 0.27
_refine_diff_density_max 0.41
_refine_diff_density_min -0.33
_refine_ls_extinction_method None
_refine_ls_goodness_of_fit_ref 0.9474
_refine_ls_hydrogen_treatment mixed
_refine_ls_matrix_type full
_refine_ls_number_parameters 220
_refine_ls_number_reflns 4809
_refine_ls_number_restraints 0
_refine_ls_R_factor_all 0.0811
_refine_ls_R_factor_gt 0.0558
_refine_ls_shift/su_max 0.000173
_refine_ls_structure_factor_coef Fsqd
_refine_ls_weighting_details
;
 w=1/[\s^2^(F^2^) + 0.06 + 0.00P] 
where P=(max(Fo^2^,0) + 2Fc^2^)/3 
;
_refine_ls_weighting_scheme calc
_refine_ls_wR_factor_all 0.1297
_refine_ls_wR_factor_gt 0.1184
_refine_ls_wR_factor_ref 0.1297
_reflns_limit_h_max 28
_reflns_limit_h_min -29
_reflns_limit_k_max 8
_reflns_limit_k_min 0
_reflns_limit_l_max 18
_reflns_limit_l_min 0
_reflns_number_gt 3660
_reflns_number_total 4809
_reflns_threshold_expression I>2.00u(I)
_oxford_diffrn_Wilson_B_factor 1.34
_oxford_diffrn_Wilson_scale 3.21
_oxford_refine_ls_scale 0.5862(13)
_cod_data_source_file ol052599jsi20051027_065745.cif
_cod_data_source_block hl0509
_cod_depositor_comments
;
The following automatic conversions were performed:

'_symmetry_cell_setting' value 'Monoclinic' changed to 'monoclinic'
according to /home/saulius/struct/CIF-dictionaries/cif_core.dic
dictionary named 'cif_core.dic' version 2.4.1 from 2010-06-29.

Automatic conversion script
Id: cif_fix_values 1715 2011-07-08 13:25:40Z adriana 
;
_cod_original_sg_symbol_H-M 'P 21/c'
_cod_original_formula_sum 'C20 H23 N1 O3'
_cod_database_code 1506783

loop_
_symmetry_equiv_pos_as_xyz
x,y,z
-x,-y,-z
-x,y+1/2,-z+1/2
x,-y+1/2,z+1/2

loop_
_atom_site_label
_atom_site_type_symbol
_atom_site_fract_x
_atom_site_fract_y
_atom_site_fract_z
_atom_site_U_iso_or_equiv
_atom_site_occupancy
_atom_site_adp_type
_atom_site_refinement_flags_posn
C1 C 0.23836(7) 0.0903(2) 0.35487(10) 0.0151 1.0000 Uani .
O1 O 0.22656(5) 0.16982(18) 0.43601(7) 0.0200 1.0000 Uani .
N2 N 0.19657(6) -0.0517(2) 0.30169(9) 0.0170 1.0000 Uani .
C21 C 0.13400(7) -0.0986(2) 0.33486(10) 0.0159 1.0000 Uani .
C22 C 0.12207(7) -0.3074(2) 0.37375(10) 0.0175 1.0000 Uani .
C23 C 0.06086(7) -0.3563(3) 0.40070(10) 0.0186 1.0000 Uani .
C24 C 0.01137(7) -0.1980(3) 0.38813(10) 0.0169 1.0000 Uani .
C25 C 0.02277(7) 0.0096(3) 0.34796(10) 0.0189 1.0000 Uani .
C26 C 0.08452(7) 0.0571(3) 0.32187(11) 0.0198 1.0000 Uani .
O27 O -0.04680(5) -0.26250(19) 0.41840(8) 0.0223 1.0000 Uani .
C28 C -0.09889(7) -0.1049(3) 0.40841(12) 0.0246 1.0000 Uani .
C3 C 0.20330(7) -0.1345(3) 0.19969(10) 0.0192 1.0000 Uani .
C4 C 0.27191(7) -0.1170(2) 0.17074(10) 0.0150 1.0000 Uani .
C41 C 0.26958(7) -0.1721(3) 0.05846(10) 0.0194 1.0000 Uani .
C5 C 0.30040(6) 0.1138(2) 0.19908(10) 0.0134 1.0000 Uani .
O51 O 0.25757(5) 0.28440(17) 0.15602(8) 0.0164 1.0000 Uani .
C51 C 0.36873(7) 0.1393(2) 0.16731(10) 0.0154 1.0000 Uani .
C52 C 0.38537(7) 0.3264(3) 0.11489(11) 0.0219 1.0000 Uani .
C53 C 0.44712(8) 0.3465(3) 0.08414(12) 0.0287 1.0000 Uani .
C54 C 0.49295(8) 0.1806(3) 0.10491(12) 0.0282 1.0000 Uani .
C55 C 0.47748(8) -0.0054(3) 0.15853(13) 0.0276 1.0000 Uani .
C56 C 0.41599(7) -0.0248(3) 0.18973(12) 0.0223 1.0000 Uani .
C6 C 0.30308(6) 0.1425(2) 0.31466(10) 0.0148 1.0000 Uani .
C61 C 0.32726(7) 0.3713(3) 0.35122(11) 0.0215 1.0000 Uani .
H221 H 0.1561 -0.4150 0.3820 0.0247 1.0000 Uiso R
H231 H 0.0526 -0.4955 0.4287 0.0265 1.0000 Uiso R
H251 H -0.0110 0.1183 0.3387 0.0266 1.0000 Uiso R
H261 H 0.0930 0.1989 0.2946 0.0277 1.0000 Uiso R
H281 H -0.1340 -0.1703 0.4389 0.0434 1.0000 Uiso R
H282 H -0.1130 -0.0744 0.3367 0.0428 1.0000 Uiso R
H283 H -0.0861 0.0331 0.4431 0.0421 1.0000 Uiso R
H31 H 0.1725 -0.0515 0.1509 0.0272 1.0000 Uiso R
H32 H 0.1903 -0.2908 0.1970 0.0273 1.0000 Uiso R
H41 H 0.2990 -0.2283 0.2089 0.0193 1.0000 Uiso R
H411 H 0.3144 -0.1863 0.0403 0.0338 1.0000 Uiso R
H412 H 0.2476 -0.0550 0.0178 0.0330 1.0000 Uiso R
H413 H 0.2462 -0.3102 0.0428 0.0335 1.0000 Uiso R
H51 H 0.2546(9) 0.277(3) 0.0908(15) 0.0291 1.0000 Uiso .
H521 H 0.3546 0.4400 0.0992 0.0308 1.0000 Uiso R
H531 H 0.4579 0.4770 0.0491 0.0419 1.0000 Uiso R
H541 H 0.5340 0.1893 0.0827 0.0395 1.0000 Uiso R
H551 H 0.5088 -0.1202 0.1742 0.0398 1.0000 Uiso R
H561 H 0.4060 -0.1537 0.2266 0.0323 1.0000 Uiso R
H61 H 0.3339 0.0286 0.3443 0.0210 1.0000 Uiso R
H611 H 0.3659 0.4078 0.3215 0.0378 1.0000 Uiso R
H612 H 0.2937 0.4827 0.3307 0.0379 1.0000 Uiso R
H613 H 0.3378 0.3764 0.4234 0.0374 1.0000 Uiso R

loop_
_atom_site_aniso_label
_atom_site_aniso_U_11
_atom_site_aniso_U_22
_atom_site_aniso_U_33
_atom_site_aniso_U_23
_atom_site_aniso_U_13
_atom_site_aniso_U_12
C1 0.0151(6) 0.0154(7) 0.0145(6) 0.0029(5) 0.0010(5) -0.0004(5)
O1 0.0219(5) 0.0237(6) 0.0152(5) -0.0031(4) 0.0057(4) -0.0045(4)
N2 0.0159(6) 0.0207(6) 0.0155(5) -0.0016(5) 0.0061(4) -0.0045(5)
C21 0.0146(6) 0.0194(7) 0.0141(6) -0.0009(5) 0.0034(5) -0.0043(5)
C22 0.0156(6) 0.0187(7) 0.0180(6) -0.0001(5) 0.0014(5) -0.0001(5)
C23 0.0186(7) 0.0173(7) 0.0199(7) 0.0023(6) 0.0026(5) -0.0021(6)
C24 0.0148(6) 0.0213(7) 0.0145(6) -0.0002(5) 0.0017(5) -0.0031(5)
C25 0.0173(7) 0.0201(7) 0.0192(7) 0.0039(6) 0.0025(5) 0.0032(6)
C26 0.0222(7) 0.0176(7) 0.0200(7) 0.0035(6) 0.0045(5) -0.0018(6)
O27 0.0143(5) 0.0264(6) 0.0269(5) 0.0036(5) 0.0058(4) -0.0016(4)
C28 0.0142(7) 0.0333(9) 0.0262(8) -0.0047(7) 0.0030(5) 0.0025(6)
C3 0.0193(7) 0.0223(7) 0.0167(6) -0.0041(6) 0.0048(5) -0.0064(6)
C4 0.0159(6) 0.0148(6) 0.0145(6) 0.0012(5) 0.0030(5) -0.0002(5)
C41 0.0235(7) 0.0183(7) 0.0167(6) -0.0019(5) 0.0040(5) -0.0014(6)
C5 0.0130(6) 0.0135(6) 0.0137(6) 0.0017(5) 0.0018(4) 0.0009(5)
O51 0.0168(5) 0.0173(5) 0.0150(5) 0.0021(4) 0.0011(4) 0.0038(4)
C51 0.0147(6) 0.0183(7) 0.0136(6) -0.0011(5) 0.0026(5) -0.0008(5)
C52 0.0209(7) 0.0225(8) 0.0232(7) 0.0038(6) 0.0063(6) 0.0001(6)
C53 0.0255(8) 0.0330(9) 0.0298(8) 0.0061(7) 0.0119(6) -0.0064(7)
C54 0.0175(7) 0.0404(10) 0.0285(8) -0.0042(7) 0.0105(6) -0.0037(7)
C55 0.0173(7) 0.0324(9) 0.0333(8) -0.0021(7) 0.0039(6) 0.0042(7)
C56 0.0174(7) 0.0224(8) 0.0271(7) 0.0034(6) 0.0031(6) 0.0011(6)
C6 0.0137(6) 0.0172(7) 0.0136(6) 0.0007(5) 0.0022(5) -0.0010(5)
C61 0.0225(7) 0.0239(8) 0.0190(7) -0.0056(6) 0.0057(5) -0.0096(6)

loop_
_atom_type_symbol
_atom_type_scat_dispersion_real
_atom_type_scat_dispersion_imag
_atom_type_scat_Cromer_Mann_a1
_atom_type_scat_Cromer_Mann_b1
_atom_type_scat_Cromer_Mann_a2
_atom_type_scat_Cromer_Mann_b2
_atom_type_scat_Cromer_Mann_a3
_atom_type_scat_Cromer_Mann_b3
_atom_type_scat_Cromer_Mann_a4
_atom_type_scat_Cromer_Mann_b4
_atom_type_scat_Cromer_Mann_c
_atom_type_scat_source
C 0.0033 0.0016 2.3100 20.8439 1.0200 10.2075 1.5886 0.5687 0.8650 51.6512 0.2156 'International Tables Vol C 4.2.6.8 and 6.1.1.4'
H 0.0000 0.0000 0.4930 10.5109 0.3229 26.1257 0.1402 3.1424 0.0408 57.7998 0.0030 'International Tables Vol C 4.2.6.8 and 6.1.1.4'
N 0.0061 0.0033 12.2126 0.0057 3.1322 9.8933 2.0125 28.9975 1.1663 0.5826 -11.5290 'International Tables Vol C 4.2.6.8 and 6.1.1.4'
O 0.0106 0.0060 3.0485 13.2771 2.2868 5.7011 1.5463 0.3239 0.8670 32.9089 0.2508 'International Tables Vol C 4.2.6.8 and 6.1.1.4'

loop_
_geom_angle_atom_site_label_1
_geom_angle_atom_site_label_2
_geom_angle_atom_site_label_3
_geom_angle
_geom_angle_publ_flag
O1 C1 N2 121.49(12) yes
O1 C1 C6 120.17(12) yes
N2 C1 C6 118.28(12) yes
C1 N2 C21 120.01(11) yes
C1 N2 C3 124.88(11) yes
C21 N2 C3 114.06(11) yes
N2 C21 C22 119.74(13) yes
N2 C21 C26 120.35(13) yes
C22 C21 C26 119.76(13) yes
C21 C22 C23 119.76(13) yes
C21 C22 H221 119.7 no
C23 C22 H221 120.6 no
C22 C23 C24 120.16(14) yes
C22 C23 H231 120.4 no
C24 C23 H231 119.4 no
C23 C24 C25 120.28(13) yes
C23 C24 O27 115.36(13) yes
C25 C24 O27 124.36(13) yes
C24 C25 C26 118.98(14) yes
C24 C25 H251 120.7 no
C26 C25 H251 120.3 no
C25 C26 C21 121.05(14) yes
C25 C26 H261 119.8 no
C21 C26 H261 119.2 no
C24 O27 C28 117.54(12) yes
O27 C28 H281 106.8 no
O27 C28 H282 110.1 no
H281 C28 H282 109.9 no
O27 C28 H283 111.5 no
H281 C28 H283 108.9 no
H282 C28 H283 109.5 no
N2 C3 C4 114.19(11) yes
N2 C3 H31 108.1 no
C4 C3 H31 110.1 no
N2 C3 H32 107.6 no
C4 C3 H32 108.6 no
H31 C3 H32 108.1 no
C3 C4 C41 108.49(11) yes
C3 C4 C5 109.96(11) yes
C41 C4 C5 113.67(11) yes
C3 C4 H41 108.3 no
C41 C4 H41 107.9 no
C5 C4 H41 108.4 no
C4 C41 H411 110.0 no
C4 C41 H412 110.3 no
H411 C41 H412 108.3 no
C4 C41 H413 110.5 no
H411 C41 H413 109.2 no
H412 C41 H413 108.5 no
C4 C5 O51 110.58(10) yes
C4 C5 C51 111.13(11) yes
O51 C5 C51 111.29(11) yes
C4 C5 C6 108.13(11) yes
O51 C5 C6 105.35(11) yes
C51 C5 C6 110.17(11) yes
C5 O51 H51 109.1(13) no
C5 C51 C52 120.94(13) yes
C5 C51 C56 120.96(13) yes
C52 C51 C56 118.10(13) yes
C51 C52 C53 120.72(15) yes
C51 C52 H521 119.9 no
C53 C52 H521 119.3 no
C52 C53 C54 120.57(16) yes
C52 C53 H531 119.5 no
C54 C53 H531 119.9 no
C53 C54 C55 119.42(14) yes
C53 C54 H541 121.5 no
C55 C54 H541 119.0 no
C54 C55 C56 120.00(15) yes
C54 C55 H551 120.4 no
C56 C55 H551 119.6 no
C51 C56 C55 121.17(15) yes
C51 C56 H561 119.7 no
C55 C56 H561 119.1 no
C5 C6 C1 113.65(11) yes
C5 C6 C61 112.93(11) yes
C1 C6 C61 109.78(11) yes
C5 C6 H61 105.3 no
C1 C6 H61 105.4 no
C61 C6 H61 109.3 no
C6 C61 H611 109.3 no
C6 C61 H612 109.7 no
H611 C61 H612 108.9 no
C6 C61 H613 111.9 no
H611 C61 H613 108.1 no
H612 C61 H613 108.8 no

loop_
_geom_bond_atom_site_label_1
_geom_bond_atom_site_label_2
_geom_bond_distance
_geom_bond_publ_flag
C1 O1 1.2349(16) yes
C1 N2 1.3515(18) yes
C1 C6 1.5334(18) yes
N2 C21 1.4448(17) yes
N2 C3 1.4714(17) yes
C21 C22 1.394(2) yes
C21 C26 1.381(2) yes
C22 C23 1.3882(19) yes
C22 H221 0.951 no
C23 C24 1.392(2) yes
C23 H231 0.941 no
C24 C25 1.391(2) yes
C24 O27 1.3703(16) yes
C25 C26 1.393(2) yes
C25 H251 0.953 no
C26 H261 0.952 no
O27 C28 1.4280(18) yes
C28 H281 0.959 no
C28 H282 0.982 no
C28 H283 0.971 no
C3 C4 1.5180(19) yes
C3 H31 0.988 no
C3 H32 0.978 no
C4 C41 1.5287(18) yes
C4 C5 1.5374(19) yes
C4 H41 0.975 no
C41 H411 0.990 no
C41 H412 0.968 no
C41 H413 0.970 no
C5 O51 1.4283(16) yes
C5 C51 1.5308(18) yes
C5 C6 1.5452(18) yes
O51 H51 0.865(19) no
C51 C52 1.391(2) yes
C51 C56 1.395(2) yes
C52 C53 1.393(2) yes
C52 H521 0.939 no
C53 C54 1.380(2) yes
C53 H531 0.954 no
C54 C55 1.387(2) yes
C54 H541 0.934 no
C55 C56 1.389(2) yes
C55 H551 0.952 no
C56 H561 0.955 no
C6 C61 1.525(2) yes
C6 H61 0.985 no
C61 H611 0.959 no
C61 H612 0.978 no
C61 H613 0.960 no
